data_4308050
loop_
_publ_author_name
'Davi F. Back'
'Gelson N. M. de Oliveira'
'Robert A. Burrow'
'Ernesto E. Castellano'
'Ulrich Abram'
'Ernesto S. Lang'

_publ_section_title
;
Mercury Bis(phenyltellurolate) as a Precursor for the Synthesis of Binary
and Ternary Nanoclusters
;
_journal_name_full 'Inorganic Chemistry'
_journal_page_first 2356
_journal_page_last 2358
_journal_paper_doi 10.1021/ic070006q
_journal_volume 46
_journal_year 2007
_chemical_absolute_configuration unk
_chemical_formula_moiety
;
 C90 H60 Cl4 Hg8 Te13, Co C18 N6 O6
;
_chemical_formula_sum 'C108 H60 Cl4 Co Hg8 N6 O6 Te13'
_chemical_formula_weight 5001.97
_chemical_name_common CLUSTER-2
_chemical_name_systematic
;
Cluster Co-Hg-Te 
;
_space_group_IT_number 219
_symmetry_cell_setting cubic
_symmetry_space_group_name_Hall 'F -4a 2 3'
_symmetry_space_group_name_H-M 'F -4 3 c'
_atom_sites_solution_hydrogens geom
_atom_sites_solution_primary direct
_atom_sites_solution_secondary difmap
_audit_conform_dict_location ftp://ftp.iucr.org/pub/cif_core.dic
_audit_conform_dict_name cif_core.dic
_audit_conform_dict_version 2.3
_audit_creation_date 2006-03-18T16:26:40-00:00
_audit_creation_method 'WinGX routine CIF_UPDATE'
_cell_angle_alpha 90
_cell_angle_beta 90
_cell_angle_gamma 90
_cell_formula_units_Z 8
_cell_length_a 28.6613(9)
_cell_length_b 28.6613(9)
_cell_length_c 28.6613(9)
_cell_measurement_reflns_used 143
_cell_measurement_temperature 293(2)
_cell_measurement_theta_max 29
_cell_measurement_theta_min 3.1
_cell_volume 23544.4(13)
_computing_cell_refinement 'Bruker APEX-II - software'
_computing_data_collection 'Bruker APEX-II'
_computing_data_reduction 'Bruker APEX-II - software'
_computing_molecular_graphics 'ORTEPII (Farrugia, 2004)'
_computing_publication_material 'WINGX (Farrugia, 2002)'
_computing_structure_refinement 'SHELXL-97 (Sheldrick, 1997)'
_computing_structure_solution 'Bruker SHELXTL'
_diffrn_ambient_temperature 293(2)
_diffrn_measured_fraction_theta_full 0.998
_diffrn_measured_fraction_theta_max 0.998
_diffrn_measurement_device_type 'CCD area detector'
_diffrn_measurement_method 'phi and omega scans'
_diffrn_radiation_monochromator graphite
_diffrn_radiation_type MoK\a
_diffrn_radiation_wavelength 0.71073
_diffrn_reflns_av_R_equivalents 0.0275
_diffrn_reflns_av_unetI/netI 0.048
_diffrn_reflns_limit_h_max 7
_diffrn_reflns_limit_h_min -33
_diffrn_reflns_limit_k_max 30
_diffrn_reflns_limit_k_min -18
_diffrn_reflns_limit_l_max 20
_diffrn_reflns_limit_l_min -19
_diffrn_reflns_number 6158
_diffrn_reflns_theta_full 24.52
_diffrn_reflns_theta_max 24.52
_diffrn_reflns_theta_min 1.42
_exptl_absorpt_coefficient_mu 13.829
_exptl_absorpt_correction_T_max 1
_exptl_absorpt_correction_T_min 0.653274
_exptl_absorpt_correction_type multi-scan
_exptl_absorpt_process_details DIFABS
_exptl_crystal_colour yellow
_exptl_crystal_density_diffrn 2.822
_exptl_crystal_density_method 'not measured'
_exptl_crystal_description block
_exptl_crystal_F_000 17672
_exptl_crystal_size_max 0.09
_exptl_crystal_size_mid 0.09
_exptl_crystal_size_min 0.09
_refine_diff_density_max 1.992
_refine_diff_density_min -2.469
_refine_diff_density_rms 0.881
_refine_ls_abs_structure_details 'Flack H D (1983), Acta Cryst. A39, 876-881'
_refine_ls_abs_structure_Flack -0.03(3)
_refine_ls_extinction_method none
_refine_ls_goodness_of_fit_ref 1.32
_refine_ls_hydrogen_treatment 'riding model SHELXL-97(Sheldrick, 1997)'
_refine_ls_matrix_type full
_refine_ls_number_parameters 71
_refine_ls_number_reflns 1614
_refine_ls_number_restraints 0
_refine_ls_restrained_S_all 1.32
_refine_ls_R_factor_all 0.0597
_refine_ls_R_factor_gt 0.0343
_refine_ls_shift/su_max 1.22
_refine_ls_shift/su_mean 0.111
_refine_ls_structure_factor_coef Fsqd
_refine_ls_weighting_details 'calc w=1/[\s^2^(Fo^2^)+(0.0933P)^2^+0.0000P] where P=(Fo^2^+2Fc^2^)/3'
_refine_ls_weighting_scheme calc
_refine_ls_wR_factor_gt 0.0954
_refine_ls_wR_factor_ref 0.1633
_reflns_number_gt 1341
_reflns_number_total 1614
_reflns_threshold_expression >2sigma(I)
_cod_data_source_file ic070006qsi20070102_053221.cif
_cod_data_source_block tehgcl
_cod_depositor_comments
;
The following automatic conversions were performed:
'_symmetry_cell_setting' value 'Cubic' changed to 'cubic' according to
'/home/saulius/struct/CIF-dictionaries/cif_core.dic' dictionary named
'cif_core.dic' version 2.4.1 from 2010-06-29.

Automatic conversion script
Id: cif_fix_enum 1527 2010-12-29 10:47:43Z saulius 

2021-08-29
Z value and formula fixed to values more according to usual
chemical conventions.                 miguel
;
_cod_original_formula_weight 1250.47
_cod_original_formula_moiety 'C27 H15 Cl Co0.25 Hg2 N1.50 O1.50 Te3.25'
_cod_original_formula_units_Z 32
_cod_original_sg_symbol_Hall 'F -4c 2 3'
_cod_original_formula_sum 'C27 H15 Cl Co0.25 Hg2 N1.50 O1.50 Te3.25'
_cod_database_code 4308050

loop_
_symmetry_equiv_pos_as_xyz
'x, y, z'
'-x, -y, z'
'-x, y, -z'
'x, -y, -z'
'z, x, y'
'z, -x, -y'
'-z, -x, y'
'-z, x, -y'
'y, z, x'
'-y, z, -x'
'y, -z, -x'
'-y, -z, x'
'y+1/2, x+1/2, z+1/2'
'-y+1/2, -x+1/2, z+1/2'
'y+1/2, -x+1/2, -z+1/2'
'-y+1/2, x+1/2, -z+1/2'
'x+1/2, z+1/2, y+1/2'
'-x+1/2, z+1/2, -y+1/2'
'-x+1/2, -z+1/2, y+1/2'
'x+1/2, -z+1/2, -y+1/2'
'z+1/2, y+1/2, x+1/2'
'z+1/2, -y+1/2, -x+1/2'
'-z+1/2, y+1/2, -x+1/2'
'-z+1/2, -y+1/2, x+1/2'
'x, y+1/2, z+1/2'
'-x, -y+1/2, z+1/2'
'-x, y+1/2, -z+1/2'
'x, -y+1/2, -z+1/2'
'z, x+1/2, y+1/2'
'z, -x+1/2, -y+1/2'
'-z, -x+1/2, y+1/2'
'-z, x+1/2, -y+1/2'
'y, z+1/2, x+1/2'
'-y, z+1/2, -x+1/2'
'y, -z+1/2, -x+1/2'
'-y, -z+1/2, x+1/2'
'y+1/2, x+1, z+1'
'-y+1/2, -x+1, z+1'
'y+1/2, -x+1, -z+1'
'-y+1/2, x+1, -z+1'
'x+1/2, z+1, y+1'
'-x+1/2, z+1, -y+1'
'-x+1/2, -z+1, y+1'
'x+1/2, -z+1, -y+1'
'z+1/2, y+1, x+1'
'z+1/2, -y+1, -x+1'
'-z+1/2, y+1, -x+1'
'-z+1/2, -y+1, x+1'
'x+1/2, y, z+1/2'
'-x+1/2, -y, z+1/2'
'-x+1/2, y, -z+1/2'
'x+1/2, -y, -z+1/2'
'z+1/2, x, y+1/2'
'z+1/2, -x, -y+1/2'
'-z+1/2, -x, y+1/2'
'-z+1/2, x, -y+1/2'
'y+1/2, z, x+1/2'
'-y+1/2, z, -x+1/2'
'y+1/2, -z, -x+1/2'
'-y+1/2, -z, x+1/2'
'y+1, x+1/2, z+1'
'-y+1, -x+1/2, z+1'
'y+1, -x+1/2, -z+1'
'-y+1, x+1/2, -z+1'
'x+1, z+1/2, y+1'
'-x+1, z+1/2, -y+1'
'-x+1, -z+1/2, y+1'
'x+1, -z+1/2, -y+1'
'z+1, y+1/2, x+1'
'z+1, -y+1/2, -x+1'
'-z+1, y+1/2, -x+1'
'-z+1, -y+1/2, x+1'
'x+1/2, y+1/2, z'
'-x+1/2, -y+1/2, z'
'-x+1/2, y+1/2, -z'
'x+1/2, -y+1/2, -z'
'z+1/2, x+1/2, y'
'z+1/2, -x+1/2, -y'
'-z+1/2, -x+1/2, y'
'-z+1/2, x+1/2, -y'
'y+1/2, z+1/2, x'
'-y+1/2, z+1/2, -x'
'y+1/2, -z+1/2, -x'
'-y+1/2, -z+1/2, x'
'y+1, x+1, z+1/2'
'-y+1, -x+1, z+1/2'
'y+1, -x+1, -z+1/2'
'-y+1, x+1, -z+1/2'
'x+1, z+1, y+1/2'
'-x+1, z+1, -y+1/2'
'-x+1, -z+1, y+1/2'
'x+1, -z+1, -y+1/2'
'z+1, y+1, x+1/2'
'z+1, -y+1, -x+1/2'
'-z+1, y+1, -x+1/2'
'-z+1, -y+1, x+1/2'

loop_
_atom_site_label
_atom_site_type_symbol
_atom_site_fract_x
_atom_site_fract_y
_atom_site_fract_z
_atom_site_U_iso_or_equiv
_atom_site_adp_type
_atom_site_occupancy
_atom_site_symmetry_multiplicity
_atom_site_calc_flag
_atom_site_refinement_flags
_atom_site_disorder_assembly
_atom_site_disorder_group
C11 C 0.6245(6) 0.4799(5) 0.1568(4) 0.043(5) Uani 1 1 d G . .
C12 C 0.6402(6) 0.4360(5) 0.1701(5) 0.066(6) Uani 1 1 d G . .
H12 H 0.6565 0.4175 0.149 0.08 Uiso 1 1 calc R . .
C13 C 0.6314(8) 0.4196(5) 0.2149(6) 0.106(13) Uani 1 1 d G . .
H13 H 0.6419 0.3903 0.2238 0.127 Uiso 1 1 calc R . .
C14 C 0.6070(10) 0.4472(8) 0.2464(4) 0.103(14) Uani 1 1 d G . .
H14 H 0.6011 0.4363 0.2764 0.124 Uiso 1 1 calc R . .
C15 C 0.5913(9) 0.4912(8) 0.2331(5) 0.17(3) Uani 1 1 d G . .
H15 H 0.5749 0.5096 0.2542 0.208 Uiso 1 1 calc R . .
C16 C 0.6000(7) 0.5075(5) 0.1883(5) 0.086(8) Uani 1 1 d G . .
H16 H 0.5896 0.5369 0.1794 0.103 Uiso 1 1 calc R . .
Te1 Te 0.63106(3) 0.49919(6) 0.08391(4) 0.0419(4) Uani 1 1 d . . .
Te2 Te 0.5 0.5 0 0.0351(9) Uani 1 12 d S . .
Hg1 Hg 0.55569(3) 0.44431(3) 0.05569(3) 0.0405(4) Uani 1 3 d S . .
Hg2 Hg 0.58403(3) 0.58403(3) 0.08403(3) 0.0457(4) Uani 1 3 d S . .
Cl Cl 0.6365(2) 0.6365(2) 0.1365(2) 0.064(3) Uani 1 3 d S . .
Co Co 0.75 0.25 0.25 0.094(5) Uani 1 12 d S . .
O1 O 0.8253 0.25 0.25 0.140(15) Uiso 1 2 d SU . .
N1 N 0.8963 0.25 0.25 0.119(15) Uiso 1 2 d SU . .
C3 C 0.9131 0.2786 0.2383 0.146(19) Uiso 1 1 d U . .
C1 C 0.8624 0.2673 0.238 0.22(4) Uiso 1 1 d U . .
C2 C 0.914(4) 0.224(6) 0.194(6) 0.47(9) Uiso 1 1 d U . .

loop_
_atom_site_aniso_label
_atom_site_aniso_U_11
_atom_site_aniso_U_22
_atom_site_aniso_U_33
_atom_site_aniso_U_23
_atom_site_aniso_U_13
_atom_site_aniso_U_12
C11 0.046(11) 0.042(10) 0.042(11) -0.005(8) -0.018(9) 0.002(9)
C12 0.061(14) 0.084(18) 0.054(14) -0.003(13) -0.014(12) -0.014(13)
C13 0.11(2) 0.10(2) 0.11(3) 0.06(2) -0.05(2) -0.03(2)
C14 0.20(4) 0.09(3) 0.020(11) 0.007(12) -0.001(15) -0.02(3)
C15 0.39(7) 0.10(3) 0.035(13) 0.007(17) 0.03(3) 0.11(4)
C16 0.11(2) 0.09(2) 0.059(13) -0.005(16) -0.007(14) -0.03(2)
Te1 0.0359(6) 0.0431(6) 0.0469(6) -0.0037(9) -0.0007(4) -0.0019(7)
Te2 0.0351(9) 0.0351(9) 0.0351(9) 0 0 0
Hg1 0.0405(4) 0.0405(4) 0.0405(4) 0.0006(3) -0.0006(3) 0.0006(3)
Hg2 0.0457(4) 0.0457(4) 0.0457(4) -0.0015(4) -0.0015(4) -0.0015(4)
Cl 0.064(3) 0.064(3) 0.064(3) -0.012(3) -0.012(3) -0.012(3)
Co 0.094(5) 0.094(5) 0.094(5) 0 0 0

loop_
_atom_type_symbol
_atom_type_description
_atom_type_scat_dispersion_real
_atom_type_scat_dispersion_imag
_atom_type_scat_source
C C 0.0033 0.0016 'International Tables Vol C Tables 4.2.6.8 and 6.1.1.4'
H H 0 0 'International Tables Vol C Tables 4.2.6.8 and 6.1.1.4'
Te Te -0.5308 1.6751 'International Tables Vol C Tables 4.2.6.8 and 6.1.1.4'
Hg Hg -2.3894 9.2266 'International Tables Vol C Tables 4.2.6.8 and 6.1.1.4'
Cl Cl 0.1484 0.1585 'International Tables Vol C Tables 4.2.6.8 and 6.1.1.4'
O O 0.0106 0.006 'International Tables Vol C Tables 4.2.6.8 and 6.1.1.4'
Co Co 0.3494 0.9721 'International Tables Vol C Tables 4.2.6.8 and 6.1.1.4'
N N 0.0061 0.0033 'International Tables Vol C Tables 4.2.6.8 and 6.1.1.4'

loop_
_geom_angle_atom_site_label_1
_geom_angle_atom_site_label_2
_geom_angle_atom_site_label_3
_geom_angle
_geom_angle_site_symmetry_1
_geom_angle_site_symmetry_3
_geom_angle_publ_flag
C12 C11 C16 120 . . ?
C12 C11 Te1 117.8(8) . . ?
C16 C11 Te1 121.7(8) . . ?
C11 C12 C13 120 . . ?
C14 C13 C12 120 . . ?
C15 C14 C13 120 . . ?
C14 C15 C16 120 . . ?
C15 C16 C11 120 . . ?
C11 Te1 Hg2 100.3(4) . . ?
C11 Te1 Hg1 93.9(4) . . ?
Hg2 Te1 Hg1 96.78(5) . . ?
Hg1 Te2 Hg1 109.5 3_655 4_565 ?
Hg1 Te2 Hg1 109.5 3_655 2_665 ?
Hg1 Te2 Hg1 109.5 4_565 2_665 ?
Hg1 Te2 Hg1 109.5 3_655 . ?
Hg1 Te2 Hg1 109.4730(10) 4_565 . ?
Hg1 Te2 Hg1 109.5 2_665 . ?
Te2 Hg1 Te1 106.78(4) . 54_565 ?
Te2 Hg1 Te1 106.78(4) . 36_654 ?
Te1 Hg1 Te1 112.02(4) 54_565 36_654 ?
Te2 Hg1 Te1 106.78(4) . . ?
Te1 Hg1 Te1 112.02(4) 54_565 . ?
Te1 Hg1 Te1 112.02(4) 36_654 . ?
Cl Hg2 Te1 103.05(4) . 53_554 ?
Cl Hg2 Te1 103.05(4) . . ?
Te1 Hg2 Te1 115.06(3) 53_554 . ?
Cl Hg2 Te1 103.04(4) . 33_554 ?
Te1 Hg2 Te1 115.06(3) 53_554 33_554 ?
Te1 Hg2 Te1 115.06(3) . 33_554 ?
O1 Co O1 90.0000(10) 10_656 . ?
O1 Co O1 90.0000(10) 10_656 74_655 ?
O1 Co O1 180 . 74_655 ?
O1 Co O1 90 10_656 77_545 ?
O1 Co O1 90.0000(10) . 77_545 ?
O1 Co O1 90.0000(10) 74_655 77_545 ?
O1 Co O1 90 10_656 54_565 ?
O1 Co O1 90.0000(10) . 54_565 ?
O1 Co O1 90.0000(10) 74_655 54_565 ?
O1 Co O1 180 77_545 54_565 ?
O1 Co O1 180 10_656 57_554 ?
O1 Co O1 90.0000(10) . 57_554 ?
O1 Co O1 90.0000(10) 74_655 57_554 ?
O1 Co O1 90 77_545 57_554 ?
O1 Co O1 90 54_565 57_554 ?
C1 O1 C1 59.1170(10) . 28 ?
C1 O1 Co 150.4 . . ?
C1 O1 Co 150.4 28 . ?
C3 N1 C3 123.018(2) . 28 ?
C3 N1 C1 149.0680(10) . 28 ?
C3 N1 C1 87.3 28 28 ?
C3 N1 C1 87.2980(10) . . ?
C3 N1 C1 149.0680(10) 28 . ?
C1 N1 C1 63.6 28 . ?
C3 N1 C2 80(6) . 28 ?
C3 N1 C2 85(5) 28 28 ?
C1 N1 C2 99(5) 28 28 ?
C1 N1 C2 109(4) . 28 ?
C3 N1 C2 85(5) . . ?
C3 N1 C2 80(6) 28 . ?
C1 N1 C2 109(4) 28 . ?
C1 N1 C2 99(5) . . ?
C2 N1 C2 148(7) 28 . ?
N1 C3 C1 50.1630(10) . . ?
N1 C3 C3 28.4910(10) . 28 ?
C1 C3 C3 78.5 . 28 ?
N1 C3 C2 65(5) . . ?
C1 C3 C2 81(3) . . ?
C3 C3 C2 61(5) 28 . ?
N1 C3 C2 69(5) . 28 ?
C1 C3 C2 91(4) . 28 ?
C3 C3 C2 66(5) 28 28 ?
C2 C3 C2 127(4) . 28 ?
N1 C1 C1 58.2 . 28 ?
N1 C1 O1 118.6 . . ?
C1 C1 O1 60.4 28 . ?
N1 C1 C3 42.5 . . ?
C1 C1 C3 100.1 28 . ?
O1 C1 C3 159.3 . . ?
C3 C2 N1 30(2) . . ?
C3 C2 C3 53(4) . 28 ?
N1 C2 C3 31(3) . 28 ?

loop_
_geom_bond_atom_site_label_1
_geom_bond_atom_site_label_2
_geom_bond_distance
_geom_bond_site_symmetry_2
_geom_bond_publ_flag
C11 C12 1.39 . ?
C11 C16 1.39 . ?
C11 Te1 2.169(11) . ?
C12 C13 1.39 . ?
C13 C14 1.39 . ?
C14 C15 1.39 . ?
C15 C16 1.39 . ?
Te1 Hg2 2.7802(17) . ?
Te1 Hg1 2.7918(13) . ?
Te2 Hg1 2.7646(13) 3_655 ?
Te2 Hg1 2.7646(13) 4_565 ?
Te2 Hg1 2.7646(13) 2_665 ?
Te2 Hg1 2.7646(13) . ?
Hg1 Te1 2.7918(13) 54_565 ?
Hg1 Te1 2.7917(13) 36_654 ?
Hg2 Cl 2.604(10) . ?
Hg2 Te1 2.7802(17) 53_554 ?
Hg2 Te1 2.7802(17) 33_554 ?
Co O1 2.1574 10_656 ?
Co O1 2.1574 . ?
Co O1 2.1574 74_655 ?
Co O1 2.1574 77_545 ?
Co O1 2.1574 54_565 ?
Co O1 2.1574 57_554 ?
O1 C1 1.2233 . ?
O1 C1 1.2233 28 ?
N1 C3 1.0077 . ?
N1 C3 1.0077 28 ?
N1 C1 1.1445 28 ?
N1 C1 1.1445 . ?
N1 C2 1.83(17) 28 ?
N1 C2 1.83(17) . ?
C3 C1 1.4888 . ?
C3 C3 1.7713 28 ?
C3 C2 2.01(16) . ?
C3 C2 1.93(17) 28 ?
C1 C1 1.207 28 ?
C2 C3 1.93(17) 28 ?
